data_4062678
_journal_name_full Organometallics
_journal_paper_doi 10.1021/om0400548
_journal_year 2004
_chemical_formula_sum 'C22 H27 B F3 N7 O6 S W'
_chemical_formula_weight 769.23
_space_group_IT_number 14
_symmetry_cell_setting monoclinic
_symmetry_space_group_name_Hall '-P 2yn'
_symmetry_space_group_name_H-M 'P 1 21/n 1'
_cell_angle_alpha 90.00
_cell_angle_beta 106.6300(10)
_cell_angle_gamma 90.00
_cell_formula_units_Z 4
_cell_length_a 14.6582(7)
_cell_length_b 13.8294(6)
_cell_length_c 15.0128(7)
_cell_measurement_temperature 293(2)
_cell_volume 2916.0(2)
_diffrn_ambient_temperature 293(2)
_exptl_crystal_density_diffrn 1.752
_cod_depositor_comments
;
The following automatic conversions were performed:
'_symmetry_cell_setting' value 'Monoclinic' changed to 'monoclinic'
according to '/home/saulius/struct/CIF-dictionaries/cif_core.dic'
dictionary named 'cif_core.dic' version 2.4.1 from 2010-06-29.

Automatic conversion script
Id: cif_fix_enum 1527 2010-12-29 10:47:43Z saulius 
;
_cod_original_sg_symbol_H-M 'P 21/n'
_cod_database_code 4062678

loop_
_symmetry_equiv_pos_as_xyz
'x, y, z'
'-x+1/2, y+1/2, -z+1/2'
'-x, -y, -z'
'x-1/2, -y-1/2, z-1/2'

loop_
_atom_site_label
_atom_site_type_symbol
_atom_site_fract_x
_atom_site_fract_y
_atom_site_fract_z
_atom_site_U_iso_or_equiv
_atom_site_adp_type
_atom_site_occupancy
_atom_site_symmetry_multiplicity
_atom_site_calc_flag
_atom_site_refinement_flags
_atom_site_disorder_assembly
_atom_site_disorder_group
C1 C 0.0328(3) 0.7916(3) 0.2350(3) 0.0477(9) Uani 1 1 d . . .
C2 C -0.1222(3) 0.7294(3) 0.2191(3) 0.0596(12) Uani 1 1 d . . .
C3 C -0.1013(3) 0.6263(3) 0.1038(4) 0.0556(11) Uani 1 1 d . . .
C4 C -0.0889(3) 0.5831(3) 0.3969(3) 0.0542(11) Uani 1 1 d . . .
C5 C -0.1272(4) 0.5571(4) 0.4728(4) 0.0866(18) Uani 1 1 d . . .
H5A H -0.0960 0.4986 0.5018 0.104 Uiso 1 1 calc R . .
H5B H -0.1945 0.5429 0.4475 0.104 Uiso 1 1 calc R . .
C6 C -0.1158(8) 0.6314(6) 0.5435(5) 0.150(4) Uani 1 1 d . . .
H6A H -0.1473 0.6895 0.5157 0.225 Uiso 1 1 calc R . .
H6B H -0.0492 0.6443 0.5707 0.225 Uiso 1 1 calc R . .
H6C H -0.1432 0.6096 0.5908 0.225 Uiso 1 1 calc R . .
C7 C 0.5959(4) 0.5737(5) 0.1818(4) 0.0863(18) Uani 1 1 d . . .
C11 C 0.0110(3) 0.7831(3) 0.0151(3) 0.0591(11) Uani 1 1 d . . .
H11A H -0.0488 0.7499 -0.0072 0.089 Uiso 1 1 calc R . .
H11B H 0.0264 0.8138 -0.0361 0.089 Uiso 1 1 calc R . .
H11C H 0.0063 0.8310 0.0598 0.089 Uiso 1 1 calc R . .
C12 C 0.0873(3) 0.7120(3) 0.0598(3) 0.0434(9) Uani 1 1 d . . .
C13 C 0.1673(3) 0.6890(3) 0.0341(3) 0.0512(10) Uani 1 1 d . . .
H13 H 0.1851 0.7154 -0.0155 0.061 Uiso 1 1 calc R . .
C14 C 0.2163(3) 0.6202(3) 0.0949(3) 0.0463(9) Uani 1 1 d . . .
C15 C 0.3087(3) 0.5706(4) 0.0981(3) 0.0659(13) Uani 1 1 d . . .
H15A H 0.2993 0.5019 0.0949 0.099 Uiso 1 1 calc R . .
H15B H 0.3559 0.5869 0.1551 0.099 Uiso 1 1 calc R . .
H15C H 0.3299 0.5915 0.0463 0.099 Uiso 1 1 calc R . .
C21 C -0.1478(3) 0.4233(3) 0.2039(4) 0.0697(14) Uani 1 1 d . . .
H21A H -0.1790 0.3643 0.1785 0.105 Uiso 1 1 calc R . .
H21B H -0.1755 0.4764 0.1642 0.105 Uiso 1 1 calc R . .
H21C H -0.1553 0.4337 0.2647 0.105 Uiso 1 1 calc R . .
C22 C -0.0443(3) 0.4165(3) 0.2110(3) 0.0482(10) Uani 1 1 d . . .
C23 C 0.0076(3) 0.3343(3) 0.2062(3) 0.0552(11) Uani 1 1 d . . .
H23 H -0.0154 0.2713 0.1993 0.066 Uiso 1 1 calc R . .
C24 C 0.0987(3) 0.3621(2) 0.2135(3) 0.0459(10) Uani 1 1 d . . .
C25 C 0.1833(3) 0.3016(3) 0.2131(3) 0.0623(12) Uani 1 1 d . . .
H25A H 0.1638 0.2356 0.1999 0.093 Uiso 1 1 calc R . .
H25B H 0.2298 0.3053 0.2729 0.093 Uiso 1 1 calc R . .
H25C H 0.2106 0.3251 0.1663 0.093 Uiso 1 1 calc R . .
C31 C 0.1068(4) 0.7564(3) 0.4618(3) 0.0640(12) Uani 1 1 d . . .
H31A H 0.1163 0.7463 0.5271 0.096 Uiso 1 1 calc R . .
H31B H 0.0403 0.7511 0.4295 0.096 Uiso 1 1 calc R . .
H31C H 0.1291 0.8197 0.4520 0.096 Uiso 1 1 calc R . .
C32 C 0.1615(3) 0.6815(3) 0.4254(3) 0.0444(9) Uani 1 1 d . . .
C33 C 0.2478(3) 0.6412(3) 0.4707(3) 0.0480(10) Uani 1 1 d . . .
H33 H 0.2841 0.6539 0.5313 0.058 Uiso 1 1 calc R . .
C34 C 0.2705(3) 0.5786(3) 0.4095(3) 0.0409(8) Uani 1 1 d . . .
C35 C 0.3542(3) 0.5151(3) 0.4224(3) 0.0546(11) Uani 1 1 d . . .
H35A H 0.3925 0.5180 0.4860 0.082 Uiso 1 1 calc R . .
H35B H 0.3912 0.5363 0.3826 0.082 Uiso 1 1 calc R . .
H35C H 0.3335 0.4498 0.4070 0.082 Uiso 1 1 calc R . .
B1 B 0.1870(3) 0.5282(3) 0.2365(3) 0.0386(9) Uani 1 1 d . . .
N1 N -0.0590(2) 0.6050(2) 0.3384(2) 0.0443(8) Uani 1 1 d . . .
N11 N 0.0859(2) 0.65884(19) 0.1350(2) 0.0403(7) Uani 1 1 d . . .
N12 N 0.1668(2) 0.6025(2) 0.1561(2) 0.0376(7) Uani 1 1 d . . .
N21 N 0.0142(2) 0.4935(2) 0.2206(2) 0.0405(7) Uani 1 1 d . . .
N22 N 0.1025(2) 0.4592(2) 0.2214(2) 0.0378(7) Uani 1 1 d . . .
N31 N 0.1290(2) 0.64376(19) 0.3396(2) 0.0379(7) Uani 1 1 d . . .
N32 N 0.1985(2) 0.58180(19) 0.3292(2) 0.0359(6) Uani 1 1 d . . .
O1 O 0.0627(3) 0.8677(2) 0.2429(3) 0.0717(10) Uani 1 1 d . . .
O2 O -0.1907(3) 0.7719(2) 0.2140(3) 0.0899(12) Uani 1 1 d . . .
O3 O -0.1530(3) 0.6077(3) 0.0329(3) 0.0903(12) Uani 1 1 d . . .
O4 O 0.6547(4) 0.4792(3) 0.3313(3) 0.1138(17) Uani 1 1 d . . .
O5 O 0.5201(3) 0.5841(3) 0.3121(3) 0.0883(11) Uani 1 1 d . . .
O6 O 0.6748(4) 0.6517(3) 0.3381(4) 0.1108(18) Uani 1 1 d . . .
W1 W -0.006419(10) 0.651944(10) 0.225925(11) 0.03606(6) Uani 1 1 d . . .
S1 S 0.61398(11) 0.57120(8) 0.30516(9) 0.0686(4) Uani 1 1 d . . .
F1 F 0.5491(3) 0.6516(3) 0.1434(3) 0.1355(17) Uani 1 1 d . . .
F2 F 0.6751(3) 0.5722(4) 0.1577(3) 0.1462(18) Uani 1 1 d . . .
F3 F 0.5428(4) 0.4989(3) 0.1402(3) 0.1383(16) Uani 1 1 d . . .
H1 H 0.249(2) 0.490(2) 0.240(2) 0.020(8) Uiso 1 1 d . . .

loop_
_atom_site_aniso_label
_atom_site_aniso_U_11
_atom_site_aniso_U_22
_atom_site_aniso_U_33
_atom_site_aniso_U_23
_atom_site_aniso_U_13
_atom_site_aniso_U_12
C1 0.049(2) 0.042(2) 0.054(2) 0.0008(18) 0.020(2) 0.0071(19)
C2 0.051(3) 0.053(2) 0.086(3) 0.020(2) 0.037(2) 0.013(2)
C3 0.048(3) 0.054(2) 0.060(3) 0.007(2) 0.008(2) -0.009(2)
C4 0.048(2) 0.057(3) 0.060(3) 0.011(2) 0.020(2) 0.004(2)
C5 0.071(3) 0.120(5) 0.078(4) 0.047(4) 0.035(3) 0.012(3)
C6 0.209(11) 0.195(9) 0.073(5) -0.023(5) 0.083(6) -0.052(7)
C7 0.077(4) 0.108(5) 0.085(4) 0.016(4) 0.043(3) 0.026(4)
C11 0.067(3) 0.058(3) 0.050(3) 0.015(2) 0.013(2) 0.007(2)
C12 0.049(2) 0.044(2) 0.037(2) 0.0021(17) 0.0113(17) -0.0043(18)
C13 0.049(2) 0.065(2) 0.042(2) 0.007(2) 0.0149(19) -0.004(2)
C14 0.038(2) 0.057(2) 0.045(2) -0.0034(19) 0.0142(18) -0.0045(19)
C15 0.052(3) 0.088(3) 0.064(3) 0.003(3) 0.028(2) 0.005(2)
C21 0.056(3) 0.058(3) 0.101(4) -0.010(3) 0.031(3) -0.018(2)
C22 0.045(2) 0.040(2) 0.058(3) -0.0045(18) 0.0121(19) -0.0074(18)
C23 0.067(3) 0.033(2) 0.063(3) -0.0044(18) 0.015(2) -0.0093(19)
C24 0.057(3) 0.0331(19) 0.044(2) -0.0024(16) 0.009(2) 0.0038(17)
C25 0.068(3) 0.042(2) 0.071(3) -0.003(2) 0.012(2) 0.018(2)
C31 0.071(3) 0.065(3) 0.058(3) -0.023(2) 0.021(2) -0.001(2)
C32 0.049(2) 0.0400(19) 0.044(2) -0.0045(17) 0.0137(19) -0.0038(18)
C33 0.050(2) 0.050(2) 0.039(2) -0.0045(18) 0.0047(19) -0.0103(19)
C34 0.039(2) 0.0392(19) 0.041(2) 0.0050(16) 0.0068(17) -0.0053(16)
C35 0.045(2) 0.058(3) 0.053(3) 0.001(2) 0.002(2) 0.004(2)
B1 0.038(2) 0.035(2) 0.041(2) -0.0016(17) 0.0084(18) 0.0047(18)
N1 0.0439(19) 0.0401(17) 0.052(2) 0.0014(15) 0.0193(16) -0.0005(15)
N11 0.0412(18) 0.0357(16) 0.0428(18) 0.0008(13) 0.0102(15) 0.0005(13)
N12 0.0358(16) 0.0389(16) 0.0377(17) -0.0006(13) 0.0101(13) 0.0006(13)
N21 0.0405(18) 0.0293(15) 0.051(2) -0.0008(13) 0.0129(15) -0.0010(13)
N22 0.0428(17) 0.0299(14) 0.0402(17) -0.0032(13) 0.0109(14) 0.0030(13)
N31 0.0410(18) 0.0329(15) 0.0396(17) -0.0030(13) 0.0112(14) 0.0013(13)
N32 0.0365(16) 0.0336(15) 0.0370(16) -0.0009(12) 0.0096(13) 0.0010(13)
O1 0.082(3) 0.0397(16) 0.097(3) 0.0009(16) 0.030(2) -0.0085(16)
O2 0.068(2) 0.074(2) 0.143(4) 0.040(2) 0.056(2) 0.0316(19)
O3 0.085(3) 0.094(3) 0.068(2) 0.006(2) -0.015(2) -0.028(2)
O4 0.172(5) 0.072(2) 0.078(3) 0.013(2) 0.004(3) 0.047(3)
O5 0.102(3) 0.085(3) 0.097(3) -0.001(2) 0.059(2) -0.004(2)
O6 0.096(3) 0.081(3) 0.137(4) -0.012(2) 0.004(3) -0.012(2)
W1 0.03490(9) 0.03167(9) 0.04232(10) 0.00160(6) 0.01219(7) 0.00224(6)
S1 0.0866(10) 0.0514(7) 0.0637(8) 0.0062(6) 0.0148(7) 0.0111(6)
F1 0.124(3) 0.173(4) 0.120(3) 0.089(3) 0.053(3) 0.059(3)
F2 0.099(3) 0.229(5) 0.138(4) 0.044(3) 0.077(3) 0.053(3)
F3 0.167(4) 0.168(4) 0.075(2) -0.029(3) 0.027(3) -0.012(3)

loop_
_geom_bond_atom_site_label_1
_geom_bond_atom_site_label_2
_geom_bond_distance
_geom_bond_site_symmetry_2
_geom_bond_publ_flag
C1 O1 1.133(5) . ?
C1 W1 2.008(4) . ?
C2 O2 1.146(5) . ?
C2 W1 1.985(4) . ?
C3 O3 1.145(5) . ?
C3 W1 1.990(5) . ?
C4 N1 1.129(5) . ?
C4 C5 1.452(6) . ?
C5 C6 1.453(8) . ?
C5 H5A 0.9700 . ?
C5 H5B 0.9700 . ?
C6 H6A 0.9600 . ?
C6 H6B 0.9600 . ?
C6 H6C 0.9600 . ?
C7 F2 1.311(6) . ?
C7 F1 1.318(6) . ?
C7 F3 1.337(7) . ?
C7 S1 1.794(6) . ?
C11 C12 1.496(6) . ?
C11 H11A 0.9600 . ?
C11 H11B 0.9600 . ?
C11 H11C 0.9600 . ?
C12 N11 1.352(5) . ?
C12 C13 1.374(6) . ?
C13 C14 1.370(6) . ?
C13 H13 0.9300 . ?
C14 N12 1.346(5) . ?
C14 C15 1.507(6) . ?
C15 H15A 0.9600 . ?
C15 H15B 0.9600 . ?
C15 H15C 0.9600 . ?
C21 C22 1.492(6) . ?
C21 H21A 0.9600 . ?
C21 H21B 0.9600 . ?
C21 H21C 0.9600 . ?
C22 N21 1.350(5) . ?
C22 C23 1.381(6) . ?
C23 C24 1.362(6) . ?
C23 H23 0.9300 . ?
C24 N22 1.349(4) . ?
C24 C25 1.498(6) . ?
C25 H25A 0.9600 . ?
C25 H25B 0.9600 . ?
C25 H25C 0.9600 . ?
C31 C32 1.506(6) . ?
C31 H31A 0.9600 . ?
C31 H31B 0.9600 . ?
C31 H31C 0.9600 . ?
C32 N31 1.344(5) . ?
C32 C33 1.371(6) . ?
C33 C34 1.370(6) . ?
C33 H33 0.9300 . ?
C34 N32 1.356(5) . ?
C34 C35 1.477(6) . ?
C35 H35A 0.9600 . ?
C35 H35B 0.9600 . ?
C35 H35C 0.9600 . ?
B1 N22 1.528(5) . ?
B1 N32 1.544(5) . ?
B1 N12 1.548(5) . ?
B1 H1 1.04(3) . ?
N1 W1 2.147(3) . ?
N11 N12 1.378(4) . ?
N11 W1 2.182(3) . ?
N21 N22 1.375(4) . ?
N21 W1 2.216(3) . ?
N31 N32 1.374(4) . ?
N31 W1 2.220(3) . ?
O4 S1 1.413(4) . ?
O5 S1 1.421(4) . ?
O6 S1 1.423(4) . ?
